data_7130648
loop_
_publ_author_name
'Wang, Ping'
'Xue, Ziqian'
'Ken-Ichi, Otake'
'Kitagawa, Susumu'

_publ_section_title
;
 Nitroxyl radical-containing flexible porous coordination polymer for
 controllable size-aelective aerobic oxidation of alcohols.
;
_journal_issue 64
_journal_name_full 'Chemical communications (Cambridge, England)'
_journal_page_first 9026
_journal_page_last 9029
_journal_paper_doi 10.1039/d2cc02772k
_journal_volume 58
_journal_year 2022
_chemical_formula_moiety 'C86 H87 N8 O14 Zn2, +5[C7H8]'
_chemical_formula_sum 'C121 H127 N8 O14 Zn2'
_chemical_formula_weight 2048.17
_space_group_crystal_system monoclinic
_space_group_IT_number 15
_space_group_name_Hall '-C 2yc'
_space_group_name_H-M_alt 'C 1 2/c 1'
_atom_sites_solution_hydrogens geom
_audit_creation_method SHELXL-2018/1
_audit_update_record
;
2022-07-07 deposited with the CCDC.	2022-07-13 downloaded from the CCDC.
;
_cell_angle_alpha 90
_cell_angle_beta 103.038(3)
_cell_angle_gamma 90
_cell_formula_units_Z 8
_cell_length_a 26.1988(9)
_cell_length_b 28.6120(9)
_cell_length_c 36.1248(10)
_cell_measurement_reflns_used 17083
_cell_measurement_temperature 100(2)
_cell_measurement_theta_max 24.9800
_cell_measurement_theta_min 2.8230
_cell_volume 26381.1(15)
_computing_cell_refinement 'CrysAlisPro 1.171.41.93a (Rigaku OD, 2020)'
_computing_data_collection 'CrysAlisPro 1.171.41.93a (Rigaku OD, 2020)'
_computing_data_reduction 'CrysAlisPro 1.171.41.93a (Rigaku OD, 2020)'
_computing_molecular_graphics 'Yadokari-XG (Wakita, Nemoto et al., 2009)'
_computing_publication_material 'Yadokari-XG (Wakita, Nemoto et al., 2009)'
_computing_structure_refinement 'SHELXL-2018/1 (Sheldrick, 2018)'
_computing_structure_solution 'SHELXT-2018/2 (Sheldrick, 2018)'
_diffrn_ambient_temperature 100(2)
_diffrn_detector 'Hybrid Pixel Array Detector'
_diffrn_detector_area_resol_mean 5.8140
_diffrn_measured_fraction_theta_full 0.998
_diffrn_measured_fraction_theta_max 0.907
_diffrn_measurement_device 'four-circle diffractometer'
_diffrn_measurement_device_type 'XtaLAB AFC10 (RCD3): fixed-chi single'
_diffrn_measurement_method '\w scans'
_diffrn_radiation_monochromator mirror
_diffrn_radiation_probe x-ray
_diffrn_radiation_type MoK\a
_diffrn_radiation_wavelength 0.71073
_diffrn_reflns_av_R_equivalents 0.0509
_diffrn_reflns_av_unetI/netI 0.0812
_diffrn_reflns_Laue_measured_fraction_full 0.998
_diffrn_reflns_Laue_measured_fraction_max 0.907
_diffrn_reflns_limit_h_max 29
_diffrn_reflns_limit_h_min -32
_diffrn_reflns_limit_k_max 35
_diffrn_reflns_limit_k_min -34
_diffrn_reflns_limit_l_max 45
_diffrn_reflns_limit_l_min -45
_diffrn_reflns_number 75159
_diffrn_reflns_point_group_measured_fraction_full 0.998
_diffrn_reflns_point_group_measured_fraction_max 0.907
_diffrn_reflns_theta_full 25.242
_diffrn_reflns_theta_max 26.873
_diffrn_reflns_theta_min 2.598
_diffrn_source 'Rotating-anode X-ray tube'
_diffrn_source_type 'Rigaku (Mo) X-ray Source'
_exptl_absorpt_coefficient_mu 0.406
_exptl_absorpt_correction_T_max 1.00000
_exptl_absorpt_correction_T_min 0.81026
_exptl_absorpt_correction_type multi-scan
_exptl_absorpt_process_details
;
CrysAlisPro 1.171.41.93a (Rigaku Oxford Diffraction, 2020)
Empirical absorption correction using spherical harmonics,
implemented in SCALE3 ABSPACK scaling algorithm.
;
_exptl_crystal_colour 'light yellow'
_exptl_crystal_density_diffrn 0.799
_exptl_crystal_description block
_exptl_crystal_F_000 6648
_exptl_crystal_size_max 0.100
_exptl_crystal_size_mid 0.050
_exptl_crystal_size_min 0.030
_refine_diff_density_max 1.630
_refine_diff_density_min -0.726
_refine_diff_density_rms 0.097
_refine_ls_extinction_method none
_refine_ls_goodness_of_fit_ref 1.075
_refine_ls_hydrogen_treatment constr
_refine_ls_matrix_type full
_refine_ls_number_parameters 974
_refine_ls_number_reflns 25815
_refine_ls_number_restraints 797
_refine_ls_restrained_S_all 1.109
_refine_ls_R_factor_all 0.1369
_refine_ls_R_factor_gt 0.0934
_refine_ls_shift/su_max 0.002
_refine_ls_shift/su_mean 0.000
_refine_ls_structure_factor_coef Fsqd
_refine_ls_weighting_details 'w=1/[\s^2^(Fo^2^)+(0.1991P)^2^+8.1132P] where P=(Fo^2^+2Fc^2^)/3'
_refine_ls_weighting_scheme calc
_refine_ls_wR_factor_gt 0.2933
_refine_ls_wR_factor_ref 0.3228
_reflns_Friedel_coverage 0.000
_reflns_number_gt 14958
_reflns_number_total 25815
_reflns_threshold_expression 'I > 2\s(I)'
_cod_data_source_file d2cc02772k2.cif
_cod_data_source_block DT-PCP-toluene
_cod_original_sg_symbol_H-M 'C 2/c'
_cod_database_code 7130648
_shelx_shelxl_version_number 2018/1
_shelx_space_group_comment
;
The symmetry employed for this shelxl refinement is uniquely defined
by the following loop, which should always be used as a source of
symmetry information in preference to the above space-group names.
They are only intended as comments.
;
_oxdiff_exptl_absorpt_empirical_full_min 0.774
_oxdiff_exptl_absorpt_empirical_full_max 1.490
_oxdiff_exptl_absorpt_empirical_details
;
Empirical correction (ABSPACK) includes:
- Absorption correction using spherical harmonics
- Frame scaling
;

loop_
_space_group_symop_operation_xyz
'x, y, z'
'-x, y, -z+1/2'
'x+1/2, y+1/2, z'
'-x+1/2, y+1/2, -z+1/2'
'-x, -y, -z'
'x, -y, z-1/2'
'-x+1/2, -y+1/2, -z'
'x+1/2, -y+1/2, z-1/2'

loop_
_atom_site_label
_atom_site_type_symbol
_atom_site_fract_x
_atom_site_fract_y
_atom_site_fract_z
_atom_site_U_iso_or_equiv
_atom_site_adp_type
_atom_site_occupancy
_atom_site_site_symmetry_order
_atom_site_calc_flag
_atom_site_refinement_flags_posn
_atom_site_refinement_flags_adp
_atom_site_refinement_flags_occupancy
_atom_site_disorder_assembly
_atom_site_disorder_group
C1 C 0.4451(3) 0.1501(2) 0.5873(2) 0.081(2) Uani 1 1 d . . . . .
C2 C 0.5071(3) 0.0942(2) 0.61928(17) 0.078(2) Uani 1 1 d . . . . .
H23 H 0.525801 0.081010 0.641831 0.094 Uiso 1 1 calc R U . . .
C3 C 0.4517(2) 0.1333(2) 0.55290(19) 0.0672(18) Uani 1 1 d . . . . .
H24 H 0.432372 0.145925 0.530363 0.081 Uiso 1 1 calc R U . . .
C4 C 0.4727(3) 0.1296(3) 0.6208(2) 0.098(3) Uani 1 1 d . . . . .
H25 H 0.467707 0.139952 0.644082 0.117 Uiso 1 1 calc R U . . .
C5 C 0.4869(2) 0.09775(18) 0.55176(16) 0.0507(14) Uani 1 1 d . . . . .
H26 H 0.491989 0.087208 0.528500 0.061 Uiso 1 1 calc R U . . .
C6 C 0.5149(2) 0.07763(18) 0.58536(14) 0.0468(13) Uani 1 1 d . . . . .
C7 C 0.55143(19) 0.03755(16) 0.58458(14) 0.0375(11) Uani 1 1 d . . . . .
C8 C 0.1376(2) 0.4604(2) 0.47519(15) 0.0561(16) Uani 1 1 d . . . . .
H12 H 0.162562 0.441012 0.489999 0.067 Uiso 1 1 calc R U . . .
C9 C 0.1384(2) 0.4662(2) 0.43780(16) 0.0655(19) Uani 1 1 d . . . . .
H13 H 0.163359 0.450689 0.427758 0.079 Uiso 1 1 calc R U . . .
C10 C 0.1022(2) 0.4951(2) 0.41474(15) 0.0571(15) Uani 1 1 d . . . . .
C11 C 0.06641(19) 0.51674(19) 0.43192(13) 0.0442(13) Uani 1 1 d . . . . .
H14 H 0.041098 0.536320 0.417657 0.053 Uiso 1 1 calc R U . . .
C12 C 0.06761(18) 0.50987(19) 0.46925(13) 0.0410(12) Uani 1 1 d . . . . .
H15 H 0.043346 0.525320 0.480084 0.049 Uiso 1 1 calc R U . . .
C13 C 0.1027(2) 0.5025(2) 0.37497(15) 0.0611(17) Uani 1 1 d . . . . .
C14 C 0.0868(2) 0.5438(2) 0.35642(15) 0.0585(16) Uani 1 1 d . . . . .
H16 H 0.072637 0.566839 0.369252 0.070 Uiso 1 1 calc R U . . .
C15 C 0.0910(2) 0.5527(2) 0.31986(14) 0.0553(15) Uani 1 1 d . . . . .
C16 C 0.1112(3) 0.5188(2) 0.29985(15) 0.0628(17) Uani 1 1 d . . . . .
C17 C 0.1248(3) 0.4751(3) 0.31688(17) 0.085(2) Uani 1 1 d . . . . .
H17 H 0.136201 0.451058 0.303372 0.102 Uiso 1 1 calc R U . . .
C18 C 0.1210(3) 0.4683(2) 0.35389(17) 0.082(2) Uani 1 1 d . . . . .
H18 H 0.131073 0.439633 0.365288 0.098 Uiso 1 1 calc R U . . .
C19 C 0.1159(2) 0.5250(2) 0.26000(14) 0.0555(16) Uani 1 1 d . . . . .
C20 C 0.0753(2) 0.5433(2) 0.23190(14) 0.0495(14) Uani 1 1 d . . . . .
H19 H 0.044292 0.553080 0.237920 0.059 Uiso 1 1 calc R U . . .
C21 C 0.0815(2) 0.54648(19) 0.19567(14) 0.0443(12) Uani 1 1 d . . . . .
H20 H 0.054064 0.558802 0.177338 0.053 Uiso 1 1 calc R U . . .
C22 C 0.1644(2) 0.5163(2) 0.21212(15) 0.0597(16) Uani 1 1 d . . . . .
H21 H 0.194934 0.506695 0.205323 0.072 Uiso 1 1 calc R U . . .
C23 C 0.1617(3) 0.5129(3) 0.24892(16) 0.076(2) Uani 1 1 d . . . . .
H22 H 0.190614 0.502416 0.266945 0.091 Uiso 1 1 calc R U . . .
C24 C 0.0762(3) 0.6017(2) 0.30298(14) 0.0674(18) Uani 1 1 d . U . . .
C25 C 0.1089(4) 0.6636(3) 0.2686(2) 0.106(3) Uani 1 1 d D U . . .
H34 H 0.072931 0.666077 0.253496 0.127 Uiso 1 1 calc R U . . .
C26 C 0.1475(5) 0.6586(3) 0.2441(3) 0.186(5) Uani 1 1 d D U . . .
H80 H 0.140525 0.629239 0.230449 0.223 Uiso 1 1 calc R U . . .
H81 H 0.182227 0.656324 0.260529 0.223 Uiso 1 1 calc R U . . .
C27 C 0.1486(5) 0.6968(3) 0.2153(2) 0.187(5) Uani 1 1 d D U . . .
C28 C 0.1212(7) 0.7517(3) 0.2619(4) 0.251(7) Uani 1 1 d D U . . .
C29 C 0.1274(7) 0.7085(3) 0.2881(3) 0.225(6) Uani 1 1 d D U . . .
H82 H 0.164069 0.705196 0.300500 0.270 Uiso 1 1 calc R U . . .
H83 H 0.108146 0.713984 0.307662 0.270 Uiso 1 1 calc R U . . .
C30 C 0.2090(5) 0.6959(7) 0.2084(4) 0.325(12) Uani 1 1 d D U . . .
H44 H 0.216183 0.665662 0.199339 0.487 Uiso 1 1 calc R U . . .
H45 H 0.212343 0.719235 0.190026 0.487 Uiso 1 1 calc R U . . .
H46 H 0.233447 0.702370 0.231981 0.487 Uiso 1 1 calc R U . . .
C31 C 0.1165(5) 0.6872(5) 0.1746(3) 0.199(6) Uani 1 1 d D U . . .
H47 H 0.123697 0.656076 0.167112 0.298 Uiso 1 1 calc R U . . .
H48 H 0.079839 0.690122 0.173928 0.298 Uiso 1 1 calc R U . . .
H49 H 0.126113 0.709298 0.157341 0.298 Uiso 1 1 calc R U . . .
C32 C 0.0638(6) 0.7655(8) 0.2434(6) 0.452(19) Uani 1 1 d D U . . .
H50 H 0.045584 0.773031 0.262851 0.677 Uiso 1 1 calc R U . . .
H51 H 0.063758 0.792241 0.227265 0.677 Uiso 1 1 calc R U . . .
H52 H 0.046608 0.739875 0.228477 0.677 Uiso 1 1 calc R U . . .
C33 C 0.1485(10) 0.7928(4) 0.2839(5) 0.406(17) Uani 1 1 d D U . . .
H53 H 0.134490 0.797971 0.305911 0.609 Uiso 1 1 calc R U . . .
H54 H 0.185319 0.786477 0.291630 0.609 Uiso 1 1 calc R U . . .
H55 H 0.142946 0.820117 0.268053 0.609 Uiso 1 1 calc R U . . .
C34 C 0.18074(19) 0.40372(17) 0.58800(14) 0.0419(12) Uani 1 1 d . . . . .
C35 C 0.2205(2) 0.3660(2) 0.58895(16) 0.0608(16) Uani 1 1 d . . . . .
C36 C 0.2490(3) 0.3482(2) 0.62325(17) 0.078(2) Uani 1 1 d . . . . .
H27 H 0.243094 0.359226 0.646137 0.094 Uiso 1 1 calc R U . . .
C37 C 0.2856(3) 0.3143(3) 0.6231(2) 0.103(3) Uani 1 1 d . . . . .
H28 H 0.306018 0.303691 0.646007 0.124 Uiso 1 1 calc R U . . .
C38 C 0.2928(3) 0.2955(3) 0.5896(2) 0.106(3) Uani 1 1 d . . . . .
C39 C 0.2651(3) 0.3133(3) 0.5560(2) 0.099(3) Uani 1 1 d . . . . .
H29 H 0.270298 0.301285 0.533262 0.119 Uiso 1 1 calc R U . . .
C40 C 0.2299(3) 0.3482(3) 0.55553(19) 0.085(2) Uani 1 1 d . . . . .
H30 H 0.211940 0.360390 0.532378 0.102 Uiso 1 1 calc R U . . .
C41 C 0.3325(4) 0.2561(3) 0.5914(3) 0.120(4) Uani 1 1 d . . . . .
C42 C 0.3802(3) 0.2582(3) 0.6147(3) 0.127(4) Uani 1 1 d . . . . .
H31 H 0.388453 0.283459 0.631088 0.153 Uiso 1 1 calc R U . . .
C43 C 0.4177(3) 0.2239(3) 0.6151(3) 0.121(3) Uani 1 1 d . . . . .
H32 H 0.450014 0.225259 0.632167 0.146 Uiso 1 1 calc R U . . .
C44 C 0.4051(3) 0.1867(3) 0.5885(2) 0.096(3) Uani 1 1 d . . . . .
C45 C 0.3555(3) 0.1841(4) 0.5678(3) 0.150(5) Uani 1 1 d . . . . .
H33 H 0.346186 0.158095 0.552332 0.180 Uiso 1 1 calc R U . . .
C46 C 0.3186(3) 0.2166(4) 0.5679(3) 0.163(6) Uani 1 1 d D . . . .
C47 C 0.2662(8) 0.1959(12) 0.5620(7) 0.350(9) Uani 1 1 d D U . . .
C48 C 0.1740(5) 0.1955(10) 0.5667(5) 0.395(8) Uani 1 1 d D U . . .
H35 H 0.169717 0.161762 0.562399 0.474 Uiso 1 1 calc R U . . .
C49 C 0.1410(5) 0.2087(9) 0.5941(5) 0.432(9) Uani 1 1 d D U . . .
H84 H 0.138984 0.242527 0.595001 0.519 Uiso 1 1 calc R U . . .
H85 H 0.158430 0.197981 0.619224 0.519 Uiso 1 1 calc R U . . .
C50 C 0.0849(5) 0.1889(7) 0.5845(4) 0.416(9) Uani 1 1 d D U . . .
C51 C 0.0861(6) 0.2056(8) 0.5175(4) 0.380(8) Uani 1 1 d D U . . .
C52 C 0.1432(5) 0.2188(8) 0.5324(5) 0.378(8) Uani 1 1 d D U . . .
H86 H 0.161189 0.213469 0.512006 0.454 Uiso 1 1 calc R U . . .
H87 H 0.144525 0.252155 0.537304 0.454 Uiso 1 1 calc R U . . .
C53 C 0.0581(8) 0.2056(10) 0.6169(5) 0.482(15) Uani 1 1 d D U . . .
H56 H 0.078370 0.195194 0.641000 0.723 Uiso 1 1 calc R U . . .
H57 H 0.056052 0.239101 0.616727 0.723 Uiso 1 1 calc R U . . .
H58 H 0.023431 0.192706 0.612708 0.723 Uiso 1 1 calc R U . . .
C54 C 0.0839(11) 0.1319(7) 0.5893(7) 0.513(16) Uani 1 1 d D U . . .
H59 H 0.101923 0.123455 0.614585 0.770 Uiso 1 1 calc R U . . .
H60 H 0.048231 0.121318 0.584794 0.770 Uiso 1 1 calc R U . . .
H61 H 0.100896 0.117497 0.571285 0.770 Uiso 1 1 calc R U . . .
C55 C 0.0688(10) 0.2710(9) 0.5042(8) 0.54(2) Uani 1 1 d D U . . .
H62 H 0.084927 0.280258 0.483977 0.810 Uiso 1 1 calc R U . . .
H63 H 0.031488 0.274311 0.496102 0.810 Uiso 1 1 calc R U . . .
H64 H 0.081519 0.290398 0.525998 0.810 Uiso 1 1 calc R U . . .
C56 C 0.0896(6) 0.1625(8) 0.4925(5) 0.328(11) Uani 1 1 d D U . . .
H65 H 0.109754 0.170140 0.474210 0.492 Uiso 1 1 calc R U . . .
H66 H 0.106185 0.137236 0.508233 0.492 Uiso 1 1 calc R U . . .
H67 H 0.054954 0.153178 0.479514 0.492 Uiso 1 1 calc R U . . .
C57 C 0.1912(2) 0.52904(18) 0.59976(15) 0.0446(13) Uani 1 1 d . . . . .
C58 C 0.2307(2) 0.5654(2) 0.59835(15) 0.0572(15) Uani 1 1 d . . . . .
C59 C 0.2543(3) 0.5913(2) 0.62938(17) 0.073(2) Uani 1 1 d . . . . .
H1 H 0.247965 0.584327 0.653094 0.088 Uiso 1 1 calc R U . . .
C60 C 0.2873(3) 0.6276(3) 0.62571(19) 0.085(2) Uani 1 1 d . . . . .
H2 H 0.302145 0.645137 0.647085 0.102 Uiso 1 1 calc R U . . .
C61 C 0.2990(3) 0.6388(3) 0.59135(19) 0.086(2) Uani 1 1 d . . . . .
C62 C 0.2778(4) 0.6114(3) 0.5611(2) 0.123(4) Uani 1 1 d . . . . .
H7 H 0.286644 0.617045 0.537934 0.147 Uiso 1 1 calc R U . . .
C63 C 0.2432(3) 0.5750(3) 0.56358(19) 0.095(3) Uani 1 1 d . . . . .
H8 H 0.228633 0.557224 0.542228 0.114 Uiso 1 1 calc R U . . .
C64 C 0.3375(3) 0.6768(2) 0.58895(18) 0.110(3) Uani 1 1 d G U . . .
C65 C 0.3735(3) 0.6912(3) 0.62137(15) 0.230(6) Uani 1 1 d G U . . .
H3 H 0.375135 0.676037 0.644368 0.276 Uiso 1 1 calc R U . . .
C66 C 0.4071(3) 0.7283(3) 0.61940(16) 0.237(6) Uani 1 1 d G U . . .
H4 H 0.431186 0.737902 0.641083 0.284 Uiso 1 1 calc R U . . .
C67 C 0.4047(3) 0.7510(2) 0.58502(18) 0.096(3) Uani 1 1 d G U . . .
C68 C 0.3686(3) 0.7366(2) 0.55261(15) 0.173(5) Uani 1 1 d G U . . .
H9 H 0.367017 0.751759 0.529603 0.208 Uiso 1 1 calc R U . . .
C69 C 0.3351(3) 0.6995(3) 0.55457(15) 0.176(5) Uani 1 1 d G U . . .
C70 C 0.4379(3) 0.7927(2) 0.58298(19) 0.0695(18) Uani 1 1 d . . . . .
C71 C 0.4593(2) 0.8182(2) 0.61520(17) 0.0618(16) Uani 1 1 d . . . . .
H5 H 0.450763 0.810195 0.638016 0.074 Uiso 1 1 calc R U . . .
C72 C 0.4927(2) 0.85486(19) 0.61458(15) 0.0498(13) Uani 1 1 d . . . . .
H6 H 0.507286 0.870717 0.636931 0.060 Uiso 1 1 calc R U . . .
C73 C 0.50479(19) 0.86841(18) 0.58068(15) 0.0448(12) Uani 1 1 d . . . . .
C74 C 0.4817(3) 0.8444(2) 0.54744(17) 0.076(2) Uani 1 1 d . . . . .
H10 H 0.488530 0.853404 0.524298 0.091 Uiso 1 1 calc R U . . .
C75 C 0.4492(3) 0.8075(3) 0.54909(19) 0.087(2) Uani 1 1 d . . . . .
H11 H 0.433999 0.791836 0.526761 0.104 Uiso 1 1 calc R U . . .
C76 C 0.54217(17) 0.90769(16) 0.57998(13) 0.0355(11) Uani 1 1 d . . . . .
C77 C 0.2881(8) 0.6961(10) 0.5220(6) 0.307(9) Uani 1 1 d . U . A 1
C78 C 0.2695(6) 0.6814(6) 0.4549(3) 0.244(6) Uani 1 1 d D U . A 1
H36 H 0.238085 0.700508 0.453398 0.293 Uiso 1 1 calc R U . A 1
C79 C 0.3010(6) 0.6917(6) 0.4239(3) 0.274(7) Uani 1 1 d D U . A 1
H37 H 0.325117 0.666245 0.422868 0.329 Uiso 1 1 calc R U . A 1
H38 H 0.321245 0.720142 0.430202 0.329 Uiso 1 1 calc R U . A 1
C80 C 0.2609(7) 0.6975(8) 0.3832(4) 0.271(7) Uani 1 1 d D U . A 1
C81 C 0.2217(6) 0.6205(6) 0.4074(4) 0.226(6) Uani 1 1 d D U . A 1
C82 C 0.2589(7) 0.6270(5) 0.4451(3) 0.248(7) Uani 1 1 d D U . A 1
H39 H 0.291778 0.611614 0.444881 0.297 Uiso 1 1 calc R U . A 1
H40 H 0.244333 0.612493 0.464741 0.297 Uiso 1 1 calc R U . A 1
C83 C 0.2241(6) 0.5642(6) 0.3983(6) 0.328(12) Uani 1 1 d D U . A 1
H68 H 0.211050 0.546741 0.416911 0.492 Uiso 1 1 calc R U . A 1
H69 H 0.203047 0.557714 0.373463 0.492 Uiso 1 1 calc R U . A 1
H70 H 0.259750 0.555221 0.399302 0.492 Uiso 1 1 calc R U . A 1
C84 C 0.1679(7) 0.6282(7) 0.4221(7) 0.358(13) Uani 1 1 d D U . A 1
H71 H 0.167494 0.607181 0.442730 0.537 Uiso 1 1 calc R U . A 1
H72 H 0.166343 0.659817 0.430518 0.537 Uiso 1 1 calc R U . A 1
H73 H 0.138306 0.621955 0.401608 0.537 Uiso 1 1 calc R U . A 1
C85 C 0.3013(7) 0.6865(10) 0.3550(4) 0.371(13) Uani 1 1 d D U . A 1
H74 H 0.282508 0.688716 0.328991 0.556 Uiso 1 1 calc R U . A 1
H75 H 0.329279 0.708927 0.359773 0.556 Uiso 1 1 calc R U . A 1
H76 H 0.315432 0.655638 0.359985 0.556 Uiso 1 1 calc R U . A 1
C86 C 0.2134(8) 0.7401(8) 0.3734(6) 0.463(19) Uani 1 1 d D U . A 1
H77 H 0.194069 0.737019 0.347540 0.694 Uiso 1 1 calc R U . A 1
H78 H 0.189931 0.736575 0.390159 0.694 Uiso 1 1 calc R U . A 1
H79 H 0.229545 0.770314 0.376999 0.694 Uiso 1 1 calc R U . A 1
N1 N 0.10318(15) 0.48109(14) 0.49129(11) 0.0381(10) Uani 1 1 d . . . . .
N2 N 0.12476(15) 0.53297(13) 0.18480(11) 0.0360(9) Uani 1 1 d . . . . .
N3 N 0.1151(2) 0.6250(2) 0.29377(13) 0.0784(16) Uani 1 1 d . U . . .
H41 H 0.146489 0.616041 0.303799 0.094 Uiso 1 1 calc R U . . .
N4 N 0.1404(4) 0.7422(2) 0.2287(2) 0.131(3) Uani 1 1 d D U . . .
N5 N 0.2281(6) 0.2038(9) 0.5802(5) 0.361(8) Uani 1 1 d D U . . .
H42 H 0.237579 0.215258 0.602681 0.433 Uiso 1 1 calc R U . . .
N6 N 0.0580(5) 0.2025(7) 0.5467(3) 0.371(7) Uani 1 1 d D U . . .
N7 N 0.3079(6) 0.6864(7) 0.4880(3) 0.297(7) Uani 1 1 d D U . A 1
H43 H 0.340795 0.684135 0.488508 0.356 Uiso 1 1 calc R U . A 1
N8 N 0.2430(6) 0.6431(6) 0.3766(3) 0.253(6) Uani 1 1 d D U . A 1
O1 O 0.55573(13) 0.02292(11) 0.55248(9) 0.0389(8) Uani 1 1 d . . . . .
O2 O 0.57460(15) 0.02096(12) 0.61585(10) 0.0502(10) Uani 1 1 d . . . . .
O3 O 0.2256(5) 0.6277(6) 0.3414(3) 0.297(7) Uani 1 1 d . U . A 1
O4 O 0.0306(2) 0.61440(16) 0.29705(12) 0.0767(13) Uani 1 1 d . U . . .
O5 O 0.1469(3) 0.7771(2) 0.2082(2) 0.158(3) Uani 1 1 d . U . . .
O6 O 0.16692(13) 0.51205(12) 0.56955(10) 0.0434(8) Uani 1 1 d . . . . .
O7 O 0.18528(15) 0.51735(13) 0.63262(10) 0.0544(10) Uani 1 1 d . . . . .
O8 O 0.15482(13) 0.41640(11) 0.55655(9) 0.0427(8) Uani 1 1 d . . . . .
O9 O 0.17628(13) 0.41908(12) 0.61998(9) 0.0454(8) Uiso 1 1 d . . . . .
O10 O 0.2511(7) 0.1686(8) 0.5307(5) 0.397(10) Uani 1 1 d . U . . .
O11 O 0.0049(6) 0.1979(5) 0.5378(4) 0.384(9) Uani 1 1 d D U . . .
O12 O 0.56682(14) 0.92280(13) 0.61183(9) 0.0503(9) Uani 1 1 d . . . . .
O13 O 0.54653(12) 0.92326(12) 0.54846(9) 0.0408(8) Uani 1 1 d . . . . .
O14 O 0.2430(4) 0.6984(7) 0.5213(4) 0.313(8) Uani 1 1 d . U . A 1
Zn1 Zn 0.10391(2) 0.47027(2) 0.54656(2) 0.02701(17) Uani 1 1 d . . . . .
Zn2 Zn 0.12733(2) 0.46900(2) 0.62931(2) 0.02793(17) Uani 1 1 d . . . . .

loop_
_atom_site_aniso_label
_atom_site_aniso_U_11
_atom_site_aniso_U_22
_atom_site_aniso_U_33
_atom_site_aniso_U_23
_atom_site_aniso_U_13
_atom_site_aniso_U_12
C1 0.074(4) 0.075(5) 0.092(5) -0.019(4) 0.013(4) 0.046(4)
C2 0.109(5) 0.074(4) 0.054(4) -0.002(3) 0.026(4) 0.056(4)
C3 0.064(4) 0.053(4) 0.076(4) -0.007(3) -0.003(3) 0.030(3)
C4 0.136(7) 0.091(6) 0.072(5) -0.004(4) 0.035(5) 0.072(5)
C5 0.061(3) 0.038(3) 0.053(3) -0.003(3) 0.011(3) 0.017(3)
C6 0.058(3) 0.044(3) 0.041(3) 0.003(2) 0.015(2) 0.025(3)
C7 0.043(3) 0.028(3) 0.044(3) 0.007(2) 0.017(2) 0.015(2)
C8 0.066(4) 0.071(4) 0.039(3) 0.013(3) 0.030(3) 0.029(3)
C9 0.073(4) 0.093(5) 0.039(3) 0.010(3) 0.031(3) 0.041(4)
C10 0.067(4) 0.073(4) 0.038(3) 0.012(3) 0.026(3) 0.019(3)
C11 0.046(3) 0.058(3) 0.031(3) 0.010(2) 0.015(2) 0.019(3)
C12 0.039(3) 0.054(3) 0.034(3) 0.004(2) 0.016(2) 0.012(2)
C13 0.073(4) 0.083(5) 0.033(3) 0.017(3) 0.023(3) 0.027(4)
C14 0.074(4) 0.070(4) 0.038(3) -0.002(3) 0.028(3) 0.011(3)
C15 0.061(4) 0.078(4) 0.031(3) 0.004(3) 0.017(2) 0.009(3)
C16 0.078(4) 0.087(5) 0.028(3) 0.010(3) 0.020(3) 0.021(4)
C17 0.135(7) 0.091(5) 0.037(3) 0.011(3) 0.035(4) 0.045(5)
C18 0.120(6) 0.095(5) 0.039(3) 0.022(3) 0.036(4) 0.039(5)
C19 0.075(4) 0.066(4) 0.029(3) 0.001(3) 0.019(3) 0.019(3)
C20 0.054(3) 0.062(4) 0.040(3) -0.002(3) 0.026(3) 0.005(3)
C21 0.047(3) 0.056(3) 0.033(3) 0.003(2) 0.016(2) 0.002(3)
C22 0.051(3) 0.093(5) 0.037(3) 0.005(3) 0.015(3) 0.010(3)
C23 0.071(4) 0.128(6) 0.033(3) 0.010(4) 0.020(3) 0.034(4)
C24 0.095(5) 0.088(5) 0.027(3) 0.005(3) 0.029(3) 0.010(4)
C25 0.146(7) 0.104(6) 0.075(5) 0.020(5) 0.043(5) -0.032(6)
C26 0.380(16) 0.102(7) 0.118(7) -0.015(6) 0.148(9) -0.051(9)
C27 0.376(16) 0.121(8) 0.085(6) -0.024(6) 0.098(9) -0.108(10)
C28 0.48(2) 0.124(10) 0.187(12) 0.074(9) 0.163(14) 0.047(13)
C29 0.48(2) 0.119(9) 0.109(8) 0.026(7) 0.130(11) 0.011(12)
C30 0.38(2) 0.38(3) 0.30(2) 0.086(19) 0.25(2) 0.00(2)
C31 0.219(14) 0.206(14) 0.147(11) 0.013(10) -0.009(9) -0.070(12)
C32 0.40(3) 0.42(3) 0.63(4) 0.41(3) 0.32(3) 0.24(2)
C33 0.91(5) 0.114(12) 0.188(17) -0.023(11) 0.12(2) 0.05(2)
C34 0.051(3) 0.039(3) 0.042(3) 0.007(2) 0.024(2) 0.018(2)
C35 0.069(4) 0.066(4) 0.050(3) -0.002(3) 0.017(3) 0.038(3)
C36 0.102(5) 0.076(5) 0.053(4) -0.001(3) 0.007(3) 0.067(4)
C37 0.129(7) 0.100(6) 0.068(5) -0.011(4) -0.005(4) 0.076(5)
C38 0.098(6) 0.101(6) 0.111(6) -0.036(5) 0.007(5) 0.074(5)
C39 0.103(6) 0.122(7) 0.066(4) -0.031(5) 0.006(4) 0.074(5)
C40 0.099(5) 0.097(5) 0.062(4) -0.013(4) 0.020(4) 0.058(5)
C41 0.115(7) 0.108(7) 0.117(7) -0.037(6) -0.013(5) 0.087(6)
C42 0.116(7) 0.099(6) 0.148(8) -0.050(6) -0.012(6) 0.073(6)
C43 0.107(6) 0.107(7) 0.134(7) -0.033(6) -0.006(5) 0.069(6)
C44 0.103(6) 0.068(5) 0.108(6) -0.019(4) 0.004(5) 0.054(5)
C45 0.098(7) 0.151(9) 0.174(9) -0.113(8) -0.028(6) 0.063(6)
C46 0.091(6) 0.142(9) 0.215(11) -0.117(9) -0.055(7) 0.083(6)
C47 0.299(19) 0.54(2) 0.235(17) -0.091(17) 0.106(15) -0.03(2)
C48 0.284(15) 0.616(17) 0.313(15) 0.060(15) 0.128(13) -0.081(17)
C49 0.303(16) 0.66(2) 0.366(17) -0.001(18) 0.148(15) -0.026(18)
C50 0.270(14) 0.67(2) 0.360(16) 0.040(17) 0.177(13) -0.003(17)
C51 0.253(14) 0.588(19) 0.322(16) 0.099(16) 0.112(13) -0.065(17)
C52 0.242(14) 0.587(19) 0.299(16) 0.121(16) 0.050(13) -0.122(16)
C53 0.32(2) 0.73(4) 0.45(3) -0.12(3) 0.19(2) 0.09(3)
C54 0.37(3) 0.64(4) 0.56(3) 0.06(3) 0.17(3) -0.07(3)
C55 0.56(4) 0.60(4) 0.56(4) 0.20(3) 0.36(3) 0.29(3)
C56 0.147(12) 0.48(3) 0.34(2) -0.19(2) 0.032(13) -0.073(17)
C57 0.047(3) 0.045(3) 0.046(3) -0.004(3) 0.017(2) -0.017(2)
C58 0.074(4) 0.059(4) 0.044(3) -0.002(3) 0.026(3) -0.029(3)
C59 0.100(5) 0.078(5) 0.049(3) -0.010(3) 0.029(3) -0.047(4)
C60 0.105(5) 0.086(5) 0.063(4) -0.014(4) 0.020(4) -0.062(5)
C61 0.105(5) 0.096(6) 0.058(4) -0.004(4) 0.023(4) -0.055(5)
C62 0.172(9) 0.141(8) 0.063(5) -0.015(5) 0.043(5) -0.113(7)
C63 0.135(7) 0.100(6) 0.059(4) -0.015(4) 0.040(4) -0.069(5)
C64 0.146(7) 0.107(6) 0.071(5) 0.005(5) 0.014(5) -0.085(6)
C65 0.309(13) 0.229(11) 0.149(9) -0.032(9) 0.047(9) -0.202(10)
C66 0.322(13) 0.258(12) 0.152(9) -0.031(9) 0.097(9) -0.199(10)
C67 0.130(6) 0.094(5) 0.078(5) -0.009(4) 0.051(5) -0.061(5)
C68 0.224(10) 0.200(10) 0.112(7) -0.020(7) 0.068(7) -0.142(8)
C69 0.232(10) 0.204(10) 0.097(6) -0.020(7) 0.046(7) -0.159(8)
C70 0.076(4) 0.070(4) 0.071(4) -0.015(4) 0.035(3) -0.031(4)
C71 0.069(4) 0.063(4) 0.062(4) -0.002(3) 0.034(3) -0.026(3)
C72 0.056(3) 0.050(3) 0.046(3) 0.000(3) 0.017(3) -0.009(3)
C73 0.047(3) 0.038(3) 0.057(3) -0.007(3) 0.028(3) -0.012(2)
C74 0.109(5) 0.079(5) 0.050(3) -0.017(3) 0.041(4) -0.048(4)
C75 0.123(6) 0.083(5) 0.065(4) -0.031(4) 0.044(4) -0.063(5)
C76 0.036(2) 0.034(3) 0.041(3) 0.000(2) 0.018(2) 0.002(2)
C77 0.197(14) 0.53(2) 0.177(14) -0.036(17) 0.012(13) -0.177(18)
C78 0.246(13) 0.365(16) 0.097(8) -0.015(11) -0.012(8) -0.167(12)
C79 0.254(15) 0.418(18) 0.144(10) -0.016(13) 0.029(10) -0.147(14)
C80 0.277(15) 0.403(19) 0.130(10) -0.031(14) 0.042(11) -0.153(15)
C81 0.234(13) 0.299(15) 0.142(10) -0.026(12) 0.036(10) -0.115(13)
C82 0.269(14) 0.340(17) 0.133(10) -0.047(12) 0.041(10) -0.135(14)
C83 0.167(13) 0.245(18) 0.48(3) -0.07(2) -0.117(16) -0.036(14)
C84 0.204(16) 0.31(2) 0.59(3) -0.25(2) 0.16(2) -0.032(16)
C85 0.219(17) 0.72(4) 0.196(16) 0.04(2) 0.093(14) 0.00(2)
C86 0.35(2) 0.43(3) 0.44(3) 0.29(2) -0.26(2) -0.20(2)
N1 0.043(2) 0.046(2) 0.031(2) 0.0011(19) 0.0194(18) 0.0128(19)
N2 0.040(2) 0.044(2) 0.029(2) 0.0016(18) 0.0171(17) -0.0024(19)
N3 0.093(4) 0.097(4) 0.046(3) 0.015(3) 0.020(3) -0.018(4)
N4 0.220(9) 0.097(5) 0.094(5) 0.000(5) 0.075(6) -0.050(6)
N5 0.271(16) 0.565(19) 0.267(14) -0.016(15) 0.104(12) -0.067(18)
N6 0.223(12) 0.608(18) 0.330(15) 0.124(15) 0.164(11) 0.011(15)
N7 0.297(14) 0.449(17) 0.136(9) 0.017(12) 0.033(10) -0.203(13)
N8 0.244(12) 0.334(15) 0.158(10) 0.000(12) -0.002(9) -0.129(11)
O1 0.0475(19) 0.0370(19) 0.0363(18) -0.0005(15) 0.0179(15) 0.0171(15)
O2 0.068(2) 0.043(2) 0.044(2) 0.0069(17) 0.0220(18) 0.0296(18)
O3 0.273(13) 0.455(19) 0.141(8) -0.011(11) 0.001(8) -0.135(13)
O4 0.092(3) 0.080(3) 0.071(3) 0.021(2) 0.046(3) 0.017(3)
O5 0.258(9) 0.087(4) 0.154(6) 0.013(4) 0.100(6) -0.048(5)
O6 0.0454(19) 0.044(2) 0.043(2) -0.0001(17) 0.0155(16) -0.0102(17)
O7 0.066(2) 0.056(2) 0.044(2) -0.0032(18) 0.0198(18) -0.022(2)
O8 0.055(2) 0.0368(19) 0.0382(18) -0.0002(16) 0.0146(16) 0.0183(17)
O10 0.347(17) 0.61(3) 0.230(13) -0.143(16) 0.045(13) -0.015(19)
O11 0.331(16) 0.277(14) 0.45(2) 0.044(14) -0.119(15) -0.059(14)
O12 0.059(2) 0.058(2) 0.0384(19) -0.0061(18) 0.0211(17) -0.0229(19)
O13 0.0445(19) 0.044(2) 0.0358(18) 0.0009(16) 0.0133(15) -0.0077(16)
O14 0.132(8) 0.51(2) 0.298(14) -0.136(14) 0.047(9) -0.123(12)
Zn1 0.0331(3) 0.0256(3) 0.0253(3) 0.0017(2) 0.0130(2) 0.0055(2)
Zn2 0.0357(3) 0.0266(3) 0.0249(3) 0.0013(2) 0.0140(2) 0.0060(2)

loop_
_atom_type_symbol
_atom_type_description
_atom_type_scat_dispersion_real
_atom_type_scat_dispersion_imag
_atom_type_scat_source
C C 0.0033 0.0016 'International Tables Vol C Tables 4.2.6.8 and 6.1.1.4'
H H 0.0000 0.0000 'International Tables Vol C Tables 4.2.6.8 and 6.1.1.4'
N N 0.0061 0.0033 'International Tables Vol C Tables 4.2.6.8 and 6.1.1.4'
O O 0.0106 0.0060 'International Tables Vol C Tables 4.2.6.8 and 6.1.1.4'
Zn Zn 0.2839 1.4301 'International Tables Vol C Tables 4.2.6.8 and 6.1.1.4'

loop_
_geom_angle_atom_site_label_1
_geom_angle_atom_site_label_2
_geom_angle_atom_site_label_3
_geom_angle
_geom_angle_site_symmetry_1
_geom_angle_site_symmetry_3
_geom_angle_publ_flag
C3 C1 C4 119.2(5) . . ?
C3 C1 C44 120.4(7) . . ?
C4 C1 C44 120.1(6) . . ?
C4 C2 C6 121.6(6) . . ?
C4 C2 H23 119.2 . . ?
C6 C2 H23 119.2 . . ?
C5 C3 C1 120.3(6) . . ?
C5 C3 H24 119.8 . . ?
C1 C3 H24 119.8 . . ?
C2 C4 C1 119.9(6) . . ?
C2 C4 H25 120.1 . . ?
C1 C4 H25 120.1 . . ?
C3 C5 C6 120.2(5) . . ?
C3 C5 H26 119.9 . . ?
C6 C5 H26 119.9 . . ?
C2 C6 C5 118.8(5) . . ?
C2 C6 C7 120.4(5) . . ?
C5 C6 C7 120.8(4) . . ?
O2 C7 O1 125.4(4) . . ?
O2 C7 C6 117.1(4) . . ?
O1 C7 C6 117.5(4) . . ?
N1 C8 C9 123.1(5) . . ?
N1 C8 H12 118.4 . . ?
C9 C8 H12 118.4 . . ?
C8 C9 C10 120.4(5) . . ?
C8 C9 H13 119.8 . . ?
C10 C9 H13 119.8 . . ?
C11 C10 C9 116.0(5) . . ?
C11 C10 C13 122.4(5) . . ?
C9 C10 C13 121.6(5) . . ?
C12 C11 C10 121.1(5) . . ?
C12 C11 H14 119.5 . . ?
C10 C11 H14 119.5 . . ?
C11 C12 N1 122.0(4) . . ?
C11 C12 H15 119.0 . . ?
N1 C12 H15 119.0 . . ?
C14 C13 C18 116.2(5) . . ?
C14 C13 C10 122.5(5) . . ?
C18 C13 C10 121.3(6) . . ?
C15 C14 C13 123.1(5) . . ?
C15 C14 H16 118.5 . . ?
C13 C14 H16 118.5 . . ?
C14 C15 C16 119.8(6) . . ?
C14 C15 C24 118.7(5) . . ?
C16 C15 C24 121.4(5) . . ?
C15 C16 C17 118.9(5) . . ?
C15 C16 C19 123.3(6) . . ?
C17 C16 C19 117.6(5) . . ?
C18 C17 C16 118.9(6) . . ?
C18 C17 H17 120.5 . . ?
C16 C17 H17 120.5 . . ?
C17 C18 C13 122.9(6) . . ?
C17 C18 H18 118.6 . . ?
C13 C18 H18 118.6 . . ?
C23 C19 C20 116.7(5) . . ?
C23 C19 C16 121.0(5) . . ?
C20 C19 C16 122.3(5) . . ?
C21 C20 C19 119.2(5) . . ?
C21 C20 H19 120.4 . . ?
C19 C20 H19 120.4 . . ?
N2 C21 C20 123.9(5) . . ?
N2 C21 H20 118.1 . . ?
C20 C21 H20 118.1 . . ?
N2 C22 C23 122.9(5) . . ?
N2 C22 H21 118.5 . . ?
C23 C22 H21 118.5 . . ?
C22 C23 C19 120.3(6) . . ?
C22 C23 H22 119.8 . . ?
C19 C23 H22 119.8 . . ?
O4 C24 N3 125.8(7) . . ?
O4 C24 C15 119.2(6) . . ?
N3 C24 C15 114.9(6) . . ?
N3 C25 C29 113.1(7) . . ?
N3 C25 C26 108.1(7) . . ?
C29 C25 C26 99.9(8) . . ?
N3 C25 H34 111.7 . . ?
C29 C25 H34 111.7 . . ?
C26 C25 H34 111.7 . . ?
C25 C26 C27 117.3(8) . . ?
C25 C26 H80 108.0 . . ?
C27 C26 H80 108.0 . . ?
C25 C26 H81 108.0 . . ?
C27 C26 H81 108.0 . . ?
H80 C26 H81 107.2 . . ?
N4 C27 C26 113.6(7) . . ?
N4 C27 C31 113.3(10) . . ?
C26 C27 C31 115.7(9) . . ?
N4 C27 C30 106.8(10) . . ?
C26 C27 C30 105.0(8) . . ?
C31 C27 C30 100.8(7) . . ?
N4 C28 C33 112.1(12) . . ?
N4 C28 C29 110.8(8) . . ?
C33 C28 C29 109.4(9) . . ?
N4 C28 C32 100.1(13) . . ?
C33 C28 C32 109.0(9) . . ?
C29 C28 C32 115.2(12) . . ?
C25 C29 C28 115.1(8) . . ?
C25 C29 H82 108.5 . . ?
C28 C29 H82 108.5 . . ?
C25 C29 H83 108.5 . . ?
C28 C29 H83 108.5 . . ?
H82 C29 H83 107.5 . . ?
C27 C30 H44 109.5 . . ?
C27 C30 H45 109.5 . . ?
H44 C30 H45 109.5 . . ?
C27 C30 H46 109.5 . . ?
H44 C30 H46 109.5 . . ?
H45 C30 H46 109.5 . . ?
C27 C31 H47 109.5 . . ?
C27 C31 H48 109.5 . . ?
H47 C31 H48 109.5 . . ?
C27 C31 H49 109.5 . . ?
H47 C31 H49 109.5 . . ?
H48 C31 H49 109.5 . . ?
C28 C32 H50 109.5 . . ?
C28 C32 H51 109.5 . . ?
H50 C32 H51 109.5 . . ?
C28 C32 H52 109.5 . . ?
H50 C32 H52 109.5 . . ?
H51 C32 H52 109.5 . . ?
C28 C33 H53 109.5 . . ?
C28 C33 H54 109.5 . . ?
H53 C33 H54 109.5 . . ?
C28 C33 H55 109.5 . . ?
H53 C33 H55 109.5 . . ?
H54 C33 H55 109.5 . . ?
O8 C34 O9 126.2(4) . . ?
O8 C34 C35 117.8(4) . . ?
O9 C34 C35 115.9(4) . . ?
C40 C35 C36 118.5(5) . . ?
C40 C35 C34 120.4(5) . . ?
C36 C35 C34 121.1(5) . . ?
C37 C36 C35 119.5(6) . . ?
C37 C36 H27 120.2 . . ?
C35 C36 H27 120.2 . . ?
C36 C37 C38 121.2(7) . . ?
C36 C37 H28 119.4 . . ?
C38 C37 H28 119.4 . . ?
C39 C38 C37 119.1(6) . . ?
C39 C38 C41 122.2(7) . . ?
C37 C38 C41 118.7(7) . . ?
C40 C39 C38 120.7(6) . . ?
C40 C39 H29 119.6 . . ?
C38 C39 H29 119.6 . . ?
C39 C40 C35 120.9(6) . . ?
C39 C40 H30 119.5 . . ?
C35 C40 H30 119.5 . . ?
C42 C41 C46 119.2(7) . . ?
C42 C41 C38 121.7(8) . . ?
C46 C41 C38 119.1(7) . . ?
C41 C42 C43 122.3(8) . . ?
C41 C42 H31 118.8 . . ?
C43 C42 H31 118.8 . . ?
C42 C43 C44 117.9(8) . . ?
C42 C43 H32 121.1 . . ?
C44 C43 H32 121.1 . . ?
C45 C44 C43 117.6(7) . . ?
C45 C44 C1 122.7(7) . . ?
C43 C44 C1 119.4(7) . . ?
C46 C45 C44 124.4(8) . . ?
C46 C45 H33 117.8 . . ?
C44 C45 H33 117.8 . . ?
C45 C46 C41 118.0(7) . . ?
C45 C46 C47 111.8(16) . . ?
C41 C46 C47 121.1(14) . . ?
N5 C47 O10 113(2) . . ?
N5 C47 C46 130(2) . . ?
O10 C47 C46 116.2(18) . . ?
N5 C48 C52 121.9(18) . . ?
N5 C48 C49 114.4(15) . . ?
C52 C48 C49 98.8(12) . . ?
N5 C48 H35 106.9 . . ?
C52 C48 H35 106.9 . . ?
C49 C48 H35 106.9 . . ?
C48 C49 C50 114.9(10) . . ?
C48 C49 H84 108.5 . . ?
C50 C49 H84 108.5 . . ?
C48 C49 H85 108.5 . . ?
C50 C49 H85 108.5 . . ?
H84 C49 H85 107.5 . . ?
N6 C50 C49 110.6(10) . . ?
N6 C50 C53 114.8(10) . . ?
C49 C50 C53 106.6(9) . . ?
N6 C50 C54 110.5(10) . . ?
C49 C50 C54 112.3(17) . . ?
C53 C50 C54 101.7(9) . . ?
N6 C51 C52 112.8(10) . . ?
N6 C51 C56 119.5(13) . . ?
C52 C51 C56 102.9(14) . . ?
N6 C51 C55 96.5(11) . . ?
C52 C51 C55 90.3(12) . . ?
C56 C51 C55 131.4(16) . . ?
C48 C52 C51 119.5(11) . . ?
C48 C52 H86 107.5 . . ?
C51 C52 H86 107.5 . . ?
C48 C52 H87 107.5 . . ?
C51 C52 H87 107.5 . . ?
H86 C52 H87 107.0 . . ?
C50 C53 H56 109.5 . . ?
C50 C53 H57 109.5 . . ?
H56 C53 H57 109.5 . . ?
C50 C53 H58 109.5 . . ?
H56 C53 H58 109.5 . . ?
H57 C53 H58 109.5 . . ?
C50 C54 H59 109.5 . . ?
C50 C54 H60 109.5 . . ?
H59 C54 H60 109.5 . . ?
C50 C54 H61 109.5 . . ?
H59 C54 H61 109.5 . . ?
H60 C54 H61 109.5 . . ?
C51 C55 H62 109.5 . . ?
C51 C55 H63 109.5 . . ?
H62 C55 H63 109.5 . . ?
C51 C55 H64 109.5 . . ?
H62 C55 H64 109.5 . . ?
H63 C55 H64 109.5 . . ?
C51 C56 H65 109.5 . . ?
C51 C56 H66 109.5 . . ?
H65 C56 H66 109.5 . . ?
C51 C56 H67 109.5 . . ?
H65 C56 H67 109.5 . . ?
H66 C56 H67 109.5 . . ?
O6 C57 O7 124.9(4) . . ?
O6 C57 C58 118.3(5) . . ?
O7 C57 C58 116.8(5) . . ?
C59 C58 C63 118.4(5) . . ?
C59 C58 C57 123.0(5) . . ?
C63 C58 C57 118.6(5) . . ?
C58 C59 C60 120.5(5) . . ?
C58 C59 H1 119.8 . . ?
C60 C59 H1 119.8 . . ?
C59 C60 C61 122.3(6) . . ?
C59 C60 H2 118.9 . . ?
C61 C60 H2 118.9 . . ?
C62 C61 C60 117.1(6) . . ?
C62 C61 C64 122.1(6) . . ?
C60 C61 C64 120.7(6) . . ?
C61 C62 C63 122.1(6) . . ?
C61 C62 H7 118.9 . . ?
C63 C62 H7 118.9 . . ?
C58 C63 C62 119.5(6) . . ?
C58 C63 H8 120.3 . . ?
C62 C63 H8 120.3 . . ?
C65 C64 C69 120.0 . . ?
C65 C64 C61 120.2(5) . . ?
C69 C64 C61 119.7(5) . . ?
C64 C65 C66 120.0 . . ?
C64 C65 H3 120.0 . . ?
C66 C65 H3 120.0 . . ?
C65 C66 C67 120.0 . . ?
C65 C66 H4 120.0 . . ?
C67 C66 H4 120.0 . . ?
C68 C67 C66 120.0 . . ?
C68 C67 C70 119.3(5) . . ?
C66 C67 C70 120.6(5) . . ?
C69 C68 C67 120.0 . . ?
C69 C68 H9 120.0 . . ?
C67 C68 H9 120.0 . . ?
C68 C69 C64 120.0 . . ?
C68 C69 C77 115.3(11) . . ?
C64 C69 C77 122.2(10) . . ?
C71 C70 C75 117.1(5) . . ?
C71 C70 C67 120.8(5) . . ?
C75 C70 C67 122.1(6) . . ?
C72 C71 C70 122.0(5) . . ?
C72 C71 H5 119.0 . . ?
C70 C71 H5 119.0 . . ?
C71 C72 C73 120.2(5) . . ?
C71 C72 H6 119.9 . . ?
C73 C72 H6 119.9 . . ?
C72 C73 C74 118.7(5) . . ?
C72 C73 C76 120.4(5) . . ?
C74 C73 C76 120.9(5) . . ?
C75 C74 C73 119.7(5) . . ?
C75 C74 H10 120.1 . . ?
C73 C74 H10 120.1 . . ?
C74 C75 C70 122.2(6) . . ?
C74 C75 H11 118.9 . . ?
C70 C75 H11 118.9 . . ?
O13 C76 O12 125.0(4) . . ?
O13 C76 C73 118.6(4) . . ?
O12 C76 C73 116.4(4) . . ?
O14 C77 N7 122.3(17) . . ?
O14 C77 C69 131(2) . . ?
N7 C77 C69 106.6(15) . . ?
N7 C78 C79 101.6(12) . . ?
N7 C78 C82 110.4(16) . . ?
C79 C78 C82 96.8(12) . . ?
N7 C78 H36 115.3 . . ?
C79 C78 H36 115.3 . . ?
C82 C78 H36 115.3 . . ?
C78 C79 C80 109.5(11) . . ?
C78 C79 H37 109.8 . . ?
C80 C79 H37 109.8 . . ?
C78 C79 H38 109.8 . . ?
C80 C79 H38 109.8 . . ?
H37 C79 H38 108.2 . . ?
C79 C80 N8 98.2(13) . . ?
C79 C80 C85 99.6(11) . . ?
N8 C80 C85 86.1(14) . . ?
C79 C80 C86 123.5(13) . . ?
N8 C80 C86 118.4(14) . . ?
C85 C80 C86 122.8(16) . . ?
N8 C81 C82 110.4(11) . . ?
N8 C81 C84 132.8(17) . . ?
C82 C81 C84 96.8(13) . . ?
N8 C81 C83 103.7(14) . . ?
C82 C81 C83 104.8(11) . . ?
C84 C81 C83 105.7(13) . . ?
C81 C82 C78 111.4(12) . . ?
C81 C82 H39 109.3 . . ?
C78 C82 H39 109.3 . . ?
C81 C82 H40 109.3 . . ?
C78 C82 H40 109.3 . . ?
H39 C82 H40 108.0 . . ?
C81 C83 H68 109.5 . . ?
C81 C83 H69 109.5 . . ?
H68 C83 H69 109.5 . . ?
C81 C83 H70 109.5 . . ?
H68 C83 H70 109.5 . . ?
H69 C83 H70 109.5 . . ?
C81 C84 H71 109.5 . . ?
C81 C84 H72 109.5 . . ?
H71 C84 H72 109.5 . . ?
C81 C84 H73 109.5 . . ?
H71 C84 H73 109.5 . . ?
H72 C84 H73 109.5 . . ?
C80 C85 H74 109.5 . . ?
C80 C85 H75 109.5 . . ?
H74 C85 H75 109.5 . . ?
C80 C85 H76 109.5 . . ?
H74 C85 H76 109.5 . . ?
H75 C85 H76 109.5 . . ?
C80 C86 H77 109.5 . . ?
C80 C86 H78 109.5 . . ?
H77 C86 H78 109.5 . . ?
C80 C86 H79 109.5 . . ?
H77 C86 H79 109.5 . . ?
H78 C86 H79 109.5 . . ?
C8 N1 C12 117.4(4) . . ?
C8 N1 Zn1 120.9(3) . . ?
C12 N1 Zn1 121.7(3) . . ?
C21 N2 C22 116.8(4) . . ?
C21 N2 Zn2 121.3(3) . 6_565 ?
C22 N2 Zn2 121.6(3) . 6_565 ?
C24 N3 C25 124.9(7) . . ?
C24 N3 H41 117.5 . . ?
C25 N3 H41 117.5 . . ?
O5 N4 C27 117.8(7) . . ?
O5 N4 C28 117.3(7) . . ?
C27 N4 C28 124.7(8) . . ?
C47 N5 C48 127.5(19) . . ?
C47 N5 H42 116.3 . . ?
C48 N5 H42 116.3 . . ?
O11 N6 C51 120.4(8) . . ?
O11 N6 C50 116.9(7) . . ?
C51 N6 C50 119.8(11) . . ?
C78 N7 C77 114.7(15) . . ?
C78 N7 H43 122.6 . . ?
C77 N7 H43 122.6 . . ?
O3 N8 C81 117.6(13) . . ?
O3 N8 C80 118.9(13) . . ?
C81 N8 C80 116.5(12) . . ?
C7 O1 Zn1 122.4(3) . 3_545 ?
C7 O2 Zn2 131.8(3) . 3_545 ?
C57 O6 Zn1 142.6(3) . . ?
C57 O7 Zn2 111.7(3) . . ?
C34 O8 Zn1 126.2(3) . . ?
C34 O9 Zn2 126.7(3) . . ?
C76 O12 Zn2 134.6(3) . 3 ?
C76 O13 Zn1 119.1(3) . 3 ?
O1 Zn1 N1 97.16(14) 3_455 . ?
O1 Zn1 O8 163.88(13) 3_455 . ?
N1 Zn1 O8 98.79(14) . . ?
O1 Zn1 O13 90.30(14) 3_455 3_445 ?
N1 Zn1 O13 107.08(15) . 3_445 ?
O8 Zn1 O13 87.27(14) . 3_445 ?
O1 Zn1 O6 89.28(14) 3_455 . ?
N1 Zn1 O6 97.95(15) . . ?
O8 Zn1 O6 86.21(14) . . ?
O13 Zn1 O6 154.82(13) 3_445 . ?
O1 Zn1 Zn2 83.79(9) 3_455 . ?
N1 Zn1 Zn2 166.12(12) . . ?
O8 Zn1 Zn2 80.16(9) . . ?
O13 Zn1 Zn2 86.74(9) 3_445 . ?
O6 Zn1 Zn2 68.19(9) . . ?
O9 Zn2 O2 156.74(14) . 3_455 ?
O9 Zn2 N2 108.27(14) . 6_566 ?
O2 Zn2 N2 94.91(14) 3_455 6_566 ?
O9 Zn2 O7 89.84(15) . . ?
O2 Zn2 O7 88.54(17) 3_455 . ?
N2 Zn2 O7 98.74(15) 6_566 . ?
O9 Zn2 O12 88.18(14) . 3_445 ?
O2 Zn2 O12 87.76(17) 3_455 3_445 ?
N2 Zn2 O12 95.21(14) 6_566 3_445 ?
O7 Zn2 O12 165.82(14) . 3_445 ?
O9 Zn2 Zn1 80.24(10) . . ?
O2 Zn2 Zn1 76.63(10) 3_455 . ?
N2 Zn2 Zn1 166.27(11) 6_566 . ?
O7 Zn2 Zn1 91.92(10) . . ?
O12 Zn2 Zn1 73.91(9) 3_445 . ?

loop_
_geom_bond_atom_site_label_1
_geom_bond_atom_site_label_2
_geom_bond_distance
_geom_bond_site_symmetry_2
_geom_bond_publ_flag
C1 C3 1.380(9) . ?
C1 C4 1.391(9) . ?
C1 C44 1.489(8) . ?
C2 C4 1.365(8) . ?
C2 C6 1.371(7) . ?
C2 H23 0.9300 . ?
C3 C5 1.379(7) . ?
C3 H24 0.9300 . ?
C4 H25 0.9300 . ?
C5 C6 1.393(7) . ?
C5 H26 0.9300 . ?
C6 C7 1.498(6) . ?
C7 O2 1.249(6) . ?
C7 O1 1.262(5) . ?
C8 N1 1.318(6) . ?
C8 C9 1.365(7) . ?
C8 H12 0.9300 . ?
C9 C10 1.385(8) . ?
C9 H13 0.9300 . ?
C10 C11 1.382(7) . ?
C10 C13 1.455(7) . ?
C11 C12 1.356(6) . ?
C11 H14 0.9300 . ?
C12 N1 1.359(6) . ?
C12 H15 0.9300 . ?
C13 C14 1.375(8) . ?
C13 C18 1.389(8) . ?
C14 C15 1.373(7) . ?
C14 H16 0.9300 . ?
C15 C16 1.384(8) . ?
C15 C24 1.544(9) . ?
C16 C17 1.404(8) . ?
C16 C19 1.483(7) . ?
C17 C18 1.377(8) . ?
C17 H17 0.9300 . ?
C18 H18 0.9300 . ?
C19 C23 1.391(8) . ?
C19 C20 1.397(8) . ?
C20 C21 1.358(6) . ?
C20 H19 0.9300 . ?
C21 N2 1.337(6) . ?
C21 H20 0.9300 . ?
C22 N2 1.348(7) . ?
C22 C23 1.350(7) . ?
C22 H21 0.9300 . ?
C23 H22 0.9300 . ?
C24 O4 1.221(7) . ?
C24 N3 1.320(8) . ?
C25 N3 1.416(8) . ?
C25 C29 1.490(9) . ?
C25 C26 1.495(9) . ?
C25 H34 0.9800 . ?
C26 C27 1.513(9) . ?
C26 H80 0.9700 . ?
C26 H81 0.9700 . ?
C27 N4 1.420(9) . ?
C27 C31 1.547(10) . ?
C27 C30 1.655(12) . ?
C28 N4 1.427(10) . ?
C28 C33 1.505(12) . ?
C28 C29 1.542(10) . ?
C28 C32 1.554(13) . ?
C29 H82 0.9700 . ?
C29 H83 0.9700 . ?
C30 H44 0.9600 . ?
C30 H45 0.9600 . ?
C30 H46 0.9600 . ?
C31 H47 0.9600 . ?
C31 H48 0.9600 . ?
C31 H49 0.9600 . ?
C32 H50 0.9600 . ?
C32 H51 0.9600 . ?
C32 H52 0.9600 . ?
C33 H53 0.9600 . ?
C33 H54 0.9600 . ?
C33 H55 0.9600 . ?
C34 O8 1.239(5) . ?
C34 O9 1.266(5) . ?
C34 C35 1.495(7) . ?
C35 C40 1.383(8) . ?
C35 C36 1.391(8) . ?
C36 C37 1.365(8) . ?
C36 H27 0.9300 . ?
C37 C38 1.373(9) . ?
C37 H28 0.9300 . ?
C38 C39 1.364(10) . ?
C38 C41 1.525(8) . ?
C39 C40 1.356(8) . ?
C39 H29 0.9300 . ?
C40 H30 0.9300 . ?
C41 C42 1.342(11) . ?
C41 C46 1.411(11) . ?
C42 C43 1.384(9) . ?
C42 H31 0.9300 . ?
C43 C44 1.420(10) . ?
C43 H32 0.9300 . ?
C44 C45 1.349(10) . ?
C45 C46 1.340(10) . ?
C45 H33 0.9300 . ?
C46 C47 1.47(2) . ?
C47 N5 1.33(2) . ?
C47 O10 1.36(2) . ?
C48 N5 1.412(9) . ?
C48 C52 1.477(11) . ?
C48 C49 1.501(11) . ?
C48 H35 0.9800 . ?
C49 C50 1.539(11) . ?
C49 H84 0.9700 . ?
C49 H85 0.9700 . ?
C50 N6 1.442(11) . ?
C50 C53 1.568(13) . ?
C50 C54 1.642(14) . ?
C51 N6 1.419(11) . ?
C51 C52 1.519(11) . ?
C51 C56 1.544(15) . ?
C51 C55 1.96(3) . ?
C52 H86 0.9700 . ?
C52 H87 0.9700 . ?
C53 H56 0.9600 . ?
C53 H57 0.9600 . ?
C53 H58 0.9600 . ?
C54 H59 0.9600 . ?
C54 H60 0.9600 . ?
C54 H61 0.9600 . ?
C55 H62 0.9600 . ?
C55 H63 0.9600 . ?
C55 H64 0.9600 . ?
C56 H65 0.9600 . ?
C56 H66 0.9600 . ?
C56 H67 0.9600 . ?
C57 O6 1.233(6) . ?
C57 O7 1.276(6) . ?
C57 C58 1.475(7) . ?
C58 C59 1.369(8) . ?
C58 C63 1.395(8) . ?
C59 C60 1.376(8) . ?
C59 H1 0.9300 . ?
C60 C61 1.383(8) . ?
C60 H2 0.9300 . ?
C61 C62 1.359(9) . ?
C61 C64 1.498(7) . ?
C62 C63 1.399(9) . ?
C62 H7 0.9300 . ?
C63 H8 0.9300 . ?
C64 C65 1.3900 . ?
C64 C69 1.3900 . ?
C65 C66 1.3900 . ?
C65 H3 0.9300 . ?
C66 C67 1.3900 . ?
C66 H4 0.9300 . ?
C67 C68 1.3900 . ?
C67 C70 1.490(7) . ?
C68 C69 1.3900 . ?
C68 H9 0.9300 . ?
C69 C77 1.501(18) . ?
C70 C71 1.381(8) . ?
C70 C75 1.388(8) . ?
C71 C72 1.370(7) . ?
C71 H5 0.9300 . ?
C72 C73 1.388(7) . ?
C72 H6 0.9300 . ?
C73 C74 1.398(7) . ?
C73 C76 1.495(6) . ?
C74 C75 1.366(8) . ?
C74 H10 0.9300 . ?
C75 H11 0.9300 . ?
C76 O13 1.252(5) . ?
C76 O12 1.262(5) . ?
C77 O14 1.18(2) . ?
C77 N7 1.47(2) . ?
C78 N7 1.385(9) . ?
C78 C79 1.563(16) . ?
C78 C82 1.606(19) . ?
C78 H36 0.9800 . ?
C79 C80 1.611(19) . ?
C79 H37 0.9700 . ?
C79 H38 0.9700 . ?
C80 N8 1.63(2) . ?
C80 C85 1.653(14) . ?
C80 C86 1.722(16) . ?
C81 N8 1.498(17) . ?
C81 C82 1.498(15) . ?
C81 C84 1.629(14) . ?
C81 C83 1.650(14) . ?
C82 H39 0.9700 . ?
C82 H40 0.9700 . ?
C83 H68 0.9600 . ?
C83 H69 0.9600 . ?
C83 H70 0.9600 . ?
C84 H71 0.9600 . ?
C84 H72 0.9600 . ?
C84 H73 0.9600 . ?
C85 H74 0.9600 . ?
C85 H75 0.9600 . ?
C85 H76 0.9600 . ?
C86 H77 0.9600 . ?
C86 H78 0.9600 . ?
C86 H79 0.9600 . ?
N1 Zn1 2.016(4) . ?
N2 Zn2 2.022(4) 6_565 ?
N3 H41 0.8600 . ?
N4 O5 1.277(8) . ?
N5 H42 0.8600 . ?
N6 O11 1.361(17) . ?
N7 H43 0.8600 . ?
N8 O3 1.326(13) . ?
O1 Zn1 2.008(3) 3_545 ?
O2 Zn2 2.013(3) 3_545 ?
O6 Zn1 2.055(3) . ?
O7 Zn2 2.037(3) . ?
O8 Zn1 2.017(3) . ?
O9 Zn2 1.998(3) . ?
O12 Zn2 2.051(3) 3 ?
O13 Zn1 2.030(3) 3 ?
Zn1 Zn2 2.9131(7) . ?

loop_
_geom_torsion_atom_site_label_1
_geom_torsion_atom_site_label_2
_geom_torsion_atom_site_label_3
_geom_torsion_atom_site_label_4
_geom_torsion
_geom_torsion_site_symmetry_1
_geom_torsion_site_symmetry_2
_geom_torsion_site_symmetry_3
_geom_torsion_site_symmetry_4
_geom_torsion_publ_flag
C4 C1 C3 C5 -2.6(12) . . . . ?
C44 C1 C3 C5 -176.8(7) . . . . ?
C6 C2 C4 C1 -0.9(13) . . . . ?
C3 C1 C4 C2 2.1(13) . . . . ?
C44 C1 C4 C2 176.3(8) . . . . ?
C1 C3 C5 C6 2.0(10) . . . . ?
C4 C2 C6 C5 0.3(11) . . . . ?
C4 C2 C6 C7 -177.7(7) . . . . ?
C3 C5 C6 C2 -0.8(9) . . . . ?
C3 C5 C6 C7 177.2(5) . . . . ?
C2 C6 C7 O2 -1.2(8) . . . . ?
C5 C6 C7 O2 -179.1(5) . . . . ?
C2 C6 C7 O1 177.9(6) . . . . ?
C5 C6 C7 O1 0.0(8) . . . . ?
N1 C8 C9 C10 0.5(10) . . . . ?
C8 C9 C10 C11 -0.2(10) . . . . ?
C8 C9 C10 C13 178.9(6) . . . . ?
C9 C10 C11 C12 0.5(9) . . . . ?
C13 C10 C11 C12 -178.6(6) . . . . ?
C10 C11 C12 N1 -1.0(9) . . . . ?
C11 C10 C13 C14 30.3(10) . . . . ?
C9 C10 C13 C14 -148.8(7) . . . . ?
C11 C10 C13 C18 -151.8(7) . . . . ?
C9 C10 C13 C18 29.2(10) . . . . ?
C18 C13 C14 C15 -3.4(10) . . . . ?
C10 C13 C14 C15 174.7(6) . . . . ?
C13 C14 C15 C16 0.9(10) . . . . ?
C13 C14 C15 C24 -174.9(6) . . . . ?
C14 C15 C16 C17 3.1(10) . . . . ?
C24 C15 C16 C17 178.9(7) . . . . ?
C14 C15 C16 C19 178.5(6) . . . . ?
C24 C15 C16 C19 -5.7(10) . . . . ?
C15 C16 C17 C18 -4.5(11) . . . . ?
C19 C16 C17 C18 179.8(7) . . . . ?
C16 C17 C18 C13 2.0(13) . . . . ?
C14 C13 C18 C17 1.9(11) . . . . ?
C10 C13 C18 C17 -176.2(7) . . . . ?
C15 C16 C19 C23 134.2(7) . . . . ?
C17 C16 C19 C23 -50.3(10) . . . . ?
C15 C16 C19 C20 -45.6(10) . . . . ?
C17 C16 C19 C20 129.8(7) . . . . ?
C23 C19 C20 C21 2.5(9) . . . . ?
C16 C19 C20 C21 -177.7(6) . . . . ?
C19 C20 C21 N2 0.2(9) . . . . ?
N2 C22 C23 C19 2.7(11) . . . . ?
C20 C19 C23 C22 -3.9(10) . . . . ?
C16 C19 C23 C22 176.3(7) . . . . ?
C14 C15 C24 O4 -67.2(8) . . . . ?
C16 C15 C24 O4 117.0(7) . . . . ?
C14 C15 C24 N3 117.4(6) . . . . ?
C16 C15 C24 N3 -58.4(8) . . . . ?
N3 C25 C26 C27 -178.8(8) . . . . ?
C29 C25 C26 C27 -60.4(12) . . . . ?
C25 C26 C27 N4 37.2(14) . . . . ?
C25 C26 C27 C31 -96.3(12) . . . . ?
C25 C26 C27 C30 153.6(11) . . . . ?
N3 C25 C29 C28 -179.7(10) . . . . ?
C26 C25 C29 C28 65.6(13) . . . . ?
N4 C28 C29 C25 -47.5(16) . . . . ?
C33 C28 C29 C25 -171.6(13) . . . . ?
C32 C28 C29 C25 65.1(17) . . . . ?
O8 C34 C35 C40 3.9(9) . . . . ?
O9 C34 C35 C40 -177.3(6) . . . . ?
O8 C34 C35 C36 -176.3(6) . . . . ?
O9 C34 C35 C36 2.4(9) . . . . ?
C40 C35 C36 C37 0.8(12) . . . . ?
C34 C35 C36 C37 -178.9(7) . . . . ?
C35 C36 C37 C38 -3.8(14) . . . . ?
C36 C37 C38 C39 4.2(15) . . . . ?
C36 C37 C38 C41 -177.2(9) . . . . ?
C37 C38 C39 C40 -1.5(15) . . . . ?
C41 C38 C39 C40 179.8(8) . . . . ?
C38 C39 C40 C35 -1.4(14) . . . . ?
C36 C35 C40 C39 1.8(12) . . . . ?
C34 C35 C40 C39 -178.5(7) . . . . ?
C39 C38 C41 C42 133.5(11) . . . . ?
C37 C38 C41 C42 -45.1(15) . . . . ?
C39 C38 C41 C46 -46.6(16) . . . . ?
C37 C38 C41 C46 134.8(11) . . . . ?
C46 C41 C42 C43 3.6(18) . . . . ?
C38 C41 C42 C43 -176.4(10) . . . . ?
C41 C42 C43 C44 2.8(17) . . . . ?
C42 C43 C44 C45 -7.7(16) . . . . ?
C42 C43 C44 C1 178.0(9) . . . . ?
C3 C1 C44 C45 47.4(14) . . . . ?
C4 C1 C44 C45 -126.8(11) . . . . ?
C3 C1 C44 C43 -138.7(9) . . . . ?
C4 C1 C44 C43 47.2(13) . . . . ?
C43 C44 C45 C46 6.6(19) . . . . ?
C1 C44 C45 C46 -179.4(11) . . . . ?
C44 C45 C46 C41 0(2) . . . . ?
C44 C45 C46 C47 -147.7(16) . . . . ?
C42 C41 C46 C45 -5.1(19) . . . . ?
C38 C41 C46 C45 175.0(11) . . . . ?
C42 C41 C46 C47 139.3(18) . . . . ?
C38 C41 C46 C47 -41(2) . . . . ?
C45 C46 C47 N5 135(3) . . . . ?
C41 C46 C47 N5 -12(4) . . . . ?
C45 C46 C47 O10 -54(3) . . . . ?
C41 C46 C47 O10 160(2) . . . . ?
N5 C48 C49 C50 -165(2) . . . . ?
C52 C48 C49 C50 63.5(19) . . . . ?
C48 C49 C50 N6 -56.1(18) . . . . ?
C48 C49 C50 C53 178.5(16) . . . . ?
C48 C49 C50 C54 67.9(18) . . . . ?
N5 C48 C52 C51 175(2) . . . . ?
C49 C48 C52 C51 -59(2) . . . . ?
N6 C51 C52 C48 45(2) . . . . ?
C56 C51 C52 C48 -85(2) . . . . ?
C55 C51 C52 C48 142(2) . . . . ?
O6 C57 C58 C59 170.2(6) . . . . ?
O7 C57 C58 C59 -10.3(9) . . . . ?
O6 C57 C58 C63 -7.6(9) . . . . ?
O7 C57 C58 C63 171.9(6) . . . . ?
C63 C58 C59 C60 3.6(11) . . . . ?
C57 C58 C59 C60 -174.2(6) . . . . ?
C58 C59 C60 C61 -1.6(12) . . . . ?
C59 C60 C61 C62 -2.0(13) . . . . ?
C59 C60 C61 C64 -176.5(8) . . . . ?
C60 C61 C62 C63 3.6(15) . . . . ?
C64 C61 C62 C63 178.0(9) . . . . ?
C59 C58 C63 C62 -2.1(12) . . . . ?
C57 C58 C63 C62 175.7(8) . . . . ?
C61 C62 C63 C58 -1.5(15) . . . . ?
C62 C61 C64 C65 -154.0(8) . . . . ?
C60 C61 C64 C65 20.2(11) . . . . ?
C62 C61 C64 C69 29.6(12) . . . . ?
C60 C61 C64 C69 -156.2(7) . . . . ?
C69 C64 C65 C66 0.0 . . . . ?
C61 C64 C65 C66 -176.3(7) . . . . ?
C64 C65 C66 C67 0.0 . . . . ?
C65 C66 C67 C68 0.0 . . . . ?
C65 C66 C67 C70 176.0(6) . . . . ?
C66 C67 C68 C69 0.0 . . . . ?
C70 C67 C68 C69 -176.0(6) . . . . ?
C67 C68 C69 C64 0.0 . . . . ?
C67 C68 C69 C77 162.4(14) . . . . ?
C65 C64 C69 C68 0.0 . . . . ?
C61 C64 C69 C68 176.4(7) . . . . ?
C65 C64 C69 C77 -161.1(16) . . . . ?
C61 C64 C69 C77 15.2(16) . . . . ?
C68 C67 C70 C71 156.1(6) . . . . ?
C66 C67 C70 C71 -19.9(9) . . . . ?
C68 C67 C70 C75 -24.3(10) . . . . ?
C66 C67 C70 C75 159.7(7) . . . . ?
C75 C70 C71 C72 -3.8(11) . . . . ?
C67 C70 C71 C72 175.8(6) . . . . ?
C70 C71 C72 C73 2.0(9) . . . . ?
C71 C72 C73 C74 0.9(9) . . . . ?
C71 C72 C73 C76 -178.6(5) . . . . ?
C72 C73 C74 C75 -1.8(10) . . . . ?
C76 C73 C74 C75 177.7(6) . . . . ?
C73 C74 C75 C70 -0.1(12) . . . . ?
C71 C70 C75 C74 2.9(12) . . . . ?
C67 C70 C75 C74 -176.7(7) . . . . ?
C72 C73 C76 O13 -170.1(5) . . . . ?
C74 C73 C76 O13 10.5(8) . . . . ?
C72 C73 C76 O12 9.4(7) . . . . ?
C74 C73 C76 O12 -170.0(5) . . . . ?
C68 C69 C77 O14 -118(3) . . . . ?
C64 C69 C77 O14 44(4) . . . . ?
C68 C69 C77 N7 65(2) . . . . ?
C64 C69 C77 N7 -133.3(14) . . . . ?
N7 C78 C79 C80 -169.0(16) . . . . ?
C82 C78 C79 C80 78.5(16) . . . . ?
C78 C79 C80 N8 -70.9(15) . . . . ?
C78 C79 C80 C85 -158.4(16) . . . . ?
C78 C79 C80 C86 61(2) . . . . ?
N8 C81 C82 C78 58.4(18) . . . . ?
C84 C81 C82 C78 -82.3(15) . . . . ?
C83 C81 C82 C78 169.5(14) . . . . ?
N7 C78 C82 C81 -173.9(13) . . . . ?
C79 C78 C82 C81 -68.8(15) . . . . ?
C9 C8 N1 C12 -1.0(9) . . . . ?
C9 C8 N1 Zn1 179.3(5) . . . . ?
C11 C12 N1 C8 1.2(8) . . . . ?
C11 C12 N1 Zn1 -179.0(4) . . . . ?
C20 C21 N2 C22 -1.6(8) . . . . ?
C20 C21 N2 Zn2 171.8(4) . . . 6_565 ?
C23 C22 N2 C21 0.1(9) . . . . ?
C23 C22 N2 Zn2 -173.3(5) . . . 6_565 ?
O4 C24 N3 C25 -13.9(10) . . . . ?
C15 C24 N3 C25 161.1(6) . . . . ?
C29 C25 N3 C24 111.6(10) . . . . ?
C26 C25 N3 C24 -138.7(8) . . . . ?
C26 C27 N4 O5 171.7(10) . . . . ?
C31 C27 N4 O5 -53.6(14) . . . . ?
C30 C27 N4 O5 56.5(12) . . . . ?
C26 C27 N4 C28 -13.6(18) . . . . ?
C31 C27 N4 C28 121.1(13) . . . . ?
C30 C27 N4 C28 -128.9(12) . . . . ?
C33 C28 N4 O5 -44.6(14) . . . . ?
C29 C28 N4 O5 -167.1(10) . . . . ?
C32 C28 N4 O5 70.9(13) . . . . ?
C33 C28 N4 C27 140.7(12) . . . . ?
C29 C28 N4 C27 18.2(18) . . . . ?
C32 C28 N4 C27 -103.8(13) . . . . ?
O10 C47 N5 C48 -14(5) . . . . ?
C46 C47 N5 C48 158(3) . . . . ?
C52 C48 N5 C47 -61(5) . . . . ?
C49 C48 N5 C47 -179(3) . . . . ?
C52 C51 N6 O11 170.1(18) . . . . ?
C56 C51 N6 O11 -69(2) . . . . ?
C55 C51 N6 O11 77(2) . . . . ?
C52 C51 N6 C50 -30(2) . . . . ?
C56 C51 N6 C50 91.1(19) . . . . ?
C55 C51 N6 C50 -123.0(15) . . . . ?
C49 C50 N6 O11 -163.8(18) . . . . ?
C53 C50 N6 O11 -43.1(19) . . . . ?
C54 C50 N6 O11 71(2) . . . . ?
C49 C50 N6 C51 35.6(19) . . . . ?
C53 C50 N6 C51 156.3(14) . . . . ?
C54 C50 N6 C51 -89.3(19) . . . . ?
C79 C78 N7 C77 158.4(18) . . . . ?
C82 C78 N7 C77 -100(2) . . . . ?
O14 C77 N7 C78 1(4) . . . . ?
C69 C77 N7 C78 179.0(15) . . . . ?
C82 C81 N8 O3 157.2(16) . . . . ?
C84 C81 N8 O3 -82(2) . . . . ?
C83 C81 N8 O3 45.4(19) . . . . ?
C82 C81 N8 C80 -52.2(19) . . . . ?
C84 C81 N8 C80 69(2) . . . . ?
C83 C81 N8 C80 -164.0(12) . . . . ?
C79 C80 N8 O3 -155.0(15) . . . . ?
C85 C80 N8 O3 -55.8(17) . . . . ?
C86 C80 N8 O3 69.6(19) . . . . ?
C79 C80 N8 C81 54.8(17) . . . . ?
C85 C80 N8 C81 154.0(13) . . . . ?
C86 C80 N8 C81 -80.6(18) . . . . ?
O2 C7 O1 Zn1 -2.1(7) . . . 3_545 ?
C6 C7 O1 Zn1 178.9(3) . . . 3_545 ?
O1 C7 O2 Zn2 2.4(8) . . . 3_545 ?
C6 C7 O2 Zn2 -178.7(3) . . . 3_545 ?
O7 C57 O6 Zn1 11.7(10) . . . . ?
C58 C57 O6 Zn1 -168.9(4) . . . . ?
O6 C57 O7 Zn2 -3.0(7) . . . . ?
C58 C57 O7 Zn2 177.5(4) . . . . ?
O9 C34 O8 Zn1 7.7(8) . . . . ?
C35 C34 O8 Zn1 -173.7(4) . . . . ?
O8 C34 O9 Zn2 -1.3(8) . . . . ?
C35 C34 O9 Zn2 -179.9(4) . . . . ?
O13 C76 O12 Zn2 -8.8(8) . . . 3 ?
C73 C76 O12 Zn2 171.7(3) . . . 3 ?
O12 C76 O13 Zn1 8.8(6) . . . 3 ?
C73 C76 O13 Zn1 -171.7(3) . . . 3 ?
